data_4326937
loop_
_publ_author_name
'Weiyin Yi'
'Jie Zhang'
'Meng Li'
'Zhenxia Chen'
'Xigeng Zhou'

_publ_section_title
;
 Synthesis, Structures, and Reactivity of Yttrium Alkyl and Alkynyl
 Complexes with Mixed TpMe2/Cp Ligands
;
_journal_name_full 'Inorganic Chemistry'
_journal_page_first 11813
_journal_page_last 11824
_journal_paper_doi 10.1021/ic2019499
_journal_volume 50
_journal_year 2011
_chemical_formula_sum 'C38 H53 B N8 Y'
_chemical_formula_weight 721.60
_chemical_name_systematic
; 
 ? 
;
_space_group_IT_number 2
_symmetry_cell_setting triclinic
_symmetry_space_group_name_Hall '-P 1'
_symmetry_space_group_name_H-M 'P -1'
_atom_sites_solution_hydrogens geom
_atom_sites_solution_primary direct
_atom_sites_solution_secondary difmap
_audit_creation_method SHELXL-97
_cell_angle_alpha 94.686(5)
_cell_angle_beta 98.712(5)
_cell_angle_gamma 116.286(4)
_cell_formula_units_Z 2
_cell_length_a 9.769(3)
_cell_length_b 10.814(4)
_cell_length_c 20.836(7)
_cell_measurement_reflns_used 936
_cell_measurement_temperature 293(2)
_cell_measurement_theta_max 23.203
_cell_measurement_theta_min 2.379
_cell_volume 1923.1(11)
_computing_cell_refinement 'Bruker SMART'
_computing_data_collection 'Bruker SMART'
_computing_data_reduction 'Bruker SHELXTL'
_computing_molecular_graphics 'Bruker SHELXTL'
_computing_publication_material 'Bruker SHELXTL'
_computing_structure_refinement 'SHELXL-97 (Sheldrick, 1997)'
_computing_structure_solution 'SHELXS-97 (Sheldrick, 1990)'
_diffrn_ambient_temperature 293(2)
_diffrn_measured_fraction_theta_full 0.978
_diffrn_measured_fraction_theta_max 0.978
_diffrn_measurement_device_type 'CCD area detector'
_diffrn_measurement_method 'phi and omega scans'
_diffrn_radiation_monochromator graphite
_diffrn_radiation_source 'fine-focus sealed tube'
_diffrn_radiation_type MoK\a
_diffrn_radiation_wavelength 0.71073
_diffrn_reflns_av_R_equivalents 0.0379
_diffrn_reflns_av_sigmaI/netI 0.0804
_diffrn_reflns_limit_h_max 11
_diffrn_reflns_limit_h_min -11
_diffrn_reflns_limit_k_max 10
_diffrn_reflns_limit_k_min -12
_diffrn_reflns_limit_l_max 24
_diffrn_reflns_limit_l_min -18
_diffrn_reflns_number 7979
_diffrn_reflns_theta_full 25.00
_diffrn_reflns_theta_max 25.00
_diffrn_reflns_theta_min 2.01
_exptl_absorpt_coefficient_mu 1.553
_exptl_absorpt_correction_T_max 0.8602
_exptl_absorpt_correction_T_min 0.6975
_exptl_absorpt_correction_type multi-scan
_exptl_absorpt_process_details sadabs
_exptl_crystal_colour colorless
_exptl_crystal_density_diffrn 1.246
_exptl_crystal_description sheet
_exptl_crystal_F_000 762
_exptl_crystal_size_max 0.25
_exptl_crystal_size_mid 0.20
_exptl_crystal_size_min 0.10
_refine_diff_density_max 0.449
_refine_diff_density_min -0.364
_refine_diff_density_rms 0.077
_refine_ls_extinction_method none
_refine_ls_goodness_of_fit_ref 0.939
_refine_ls_hydrogen_treatment mixed
_refine_ls_matrix_type full
_refine_ls_number_parameters 436
_refine_ls_number_reflns 6620
_refine_ls_number_restraints 2
_refine_ls_restrained_S_all 0.939
_refine_ls_R_factor_all 0.0857
_refine_ls_R_factor_gt 0.0526
_refine_ls_shift/su_max 0.001
_refine_ls_shift/su_mean 0.000
_refine_ls_structure_factor_coef Fsqd
_refine_ls_weighting_details 'calc w=1/[\s^2^(Fo^2^)+(0.0891P)^2^+0.0000P] where P=(Fo^2^+2Fc^2^)/3'
_refine_ls_weighting_scheme calc
_refine_ls_wR_factor_gt 0.1345
_refine_ls_wR_factor_ref 0.1531
_reflns_number_gt 4187
_reflns_number_total 6620
_reflns_threshold_expression >2sigma(I)
_cod_data_source_file ic2019499_si_002_09.cif
_cod_data_source_block a00913a
_cod_database_code 4326937

loop_
_symmetry_equiv_pos_as_xyz
'x, y, z'
'-x, -y, -z'

loop_
_atom_site_label
_atom_site_type_symbol
_atom_site_fract_x
_atom_site_fract_y
_atom_site_fract_z
_atom_site_U_iso_or_equiv
_atom_site_adp_type
_atom_site_occupancy
_atom_site_symmetry_multiplicity
_atom_site_calc_flag
_atom_site_refinement_flags
Y1 Y 0.78619(6) 0.90058(5) 0.70466(2) 0.04586(18) Uani 1 1 d .
N1 N 0.7786(5) 0.6620(4) 0.68398(17) 0.0481(10) Uani 1 1 d .
N2 N 0.8390(4) 0.6399(4) 0.63195(16) 0.0432(9) Uani 1 1 d .
N3 N 1.0321(4) 0.9400(4) 0.66688(18) 0.0467(9) Uani 1 1 d .
N4 N 0.9959(4) 0.8745(4) 0.60255(17) 0.0408(9) Uani 1 1 d .
N5 N 0.6462(4) 0.7968(4) 0.58834(17) 0.0465(9) Uani 1 1 d .
N6 N 0.7102(4) 0.7337(4) 0.54987(17) 0.0444(9) Uani 1 1 d .
N7 N 0.5833(5) 0.7896(4) 0.7626(2) 0.0539(10) Uani 1 1 d .
N8 N 0.8322(5) 0.8802(4) 0.81757(18) 0.0559(11) Uani 1 1 d .
B1 B 0.8588(7) 0.7284(6) 0.5772(3) 0.0439(13) Uani 1 1 d .
H1' H 0.870(5) 0.693(5) 0.547(2) 0.053 Uiso 1 1 d .
C1 C 0.9131(8) 1.1667(5) 0.6811(3) 0.0642(15) Uani 1 1 d .
H1A H 0.9987 1.2077 0.6578 0.077 Uiso 1 1 calc R
C2 C 0.7565(8) 1.1117(5) 0.6529(3) 0.0656(15) Uani 1 1 d .
H2A H 0.7136 1.1075 0.6066 0.079 Uiso 1 1 calc R
C3 C 0.6726(8) 1.0897(6) 0.7043(3) 0.0716(16) Uani 1 1 d .
H3A H 0.5630 1.0690 0.7002 0.086 Uiso 1 1 calc R
C4 C 0.7849(9) 1.1325(6) 0.7629(3) 0.0821(19) Uani 1 1 d .
H4A H 0.7646 1.1446 0.8070 0.099 Uiso 1 1 calc R
C5 C 0.9304(8) 1.1782(6) 0.7491(3) 0.0709(16) Uani 1 1 d .
H5A H 1.0294 1.2296 0.7812 0.085 Uiso 1 1 calc R
C6 C 0.7666(6) 0.5594(5) 0.7191(2) 0.0538(12) Uani 1 1 d .
C7 C 0.8225(6) 0.4756(5) 0.6899(2) 0.0576(13) Uani 1 1 d .
H7A H 0.8268 0.3984 0.7048 0.069 Uiso 1 1 calc R
C8 C 0.8700(6) 0.5284(4) 0.6351(2) 0.0478(11) Uani 1 1 d .
C9 C 0.7015(8) 0.5382(6) 0.7792(3) 0.0793(18) Uani 1 1 d .
H9A H 0.6700 0.6087 0.7893 0.119 Uiso 1 1 calc R
H9B H 0.7795 0.5446 0.8153 0.119 Uiso 1 1 calc R
H9C H 0.6126 0.4474 0.7720 0.119 Uiso 1 1 calc R
C10 C 0.9388(6) 0.4809(5) 0.5864(2) 0.0622(14) Uani 1 1 d .
H10A H 0.9578 0.5398 0.5533 0.093 Uiso 1 1 calc R
H10B H 0.8679 0.3860 0.5662 0.093 Uiso 1 1 calc R
H10C H 1.0356 0.4859 0.6081 0.093 Uiso 1 1 calc R
C11 C 1.1738(6) 1.0473(5) 0.6759(2) 0.0557(13) Uani 1 1 d .
C12 C 1.2319(6) 1.0525(6) 0.6182(3) 0.0587(13) Uani 1 1 d .
H12A H 1.3290 1.1164 0.6120 0.070 Uiso 1 1 calc R
C13 C 1.1161(6) 0.9439(5) 0.5728(2) 0.0483(12) Uani 1 1 d .
C14 C 1.2579(7) 1.1444(6) 0.7394(3) 0.0831(18) Uani 1 1 d .
H14A H 1.1925 1.1187 0.7711 0.125 Uiso 1 1 calc R
H14B H 1.2832 1.2384 0.7330 0.125 Uiso 1 1 calc R
H14C H 1.3522 1.1388 0.7552 0.125 Uiso 1 1 calc R
C15 C 1.1136(6) 0.9036(6) 0.5021(2) 0.0609(14) Uani 1 1 d .
H15A H 1.0163 0.8227 0.4825 0.091 Uiso 1 1 calc R
H15B H 1.1983 0.8824 0.4993 0.091 Uiso 1 1 calc R
H15C H 1.1244 0.9797 0.4791 0.091 Uiso 1 1 calc R
C16 C 0.5186(6) 0.7835(5) 0.5493(3) 0.0560(13) Uani 1 1 d .
C17 C 0.4964(6) 0.7151(5) 0.4874(3) 0.0587(13) Uani 1 1 d .
H17A H 0.4156 0.6945 0.4517 0.070 Uiso 1 1 calc R
C18 C 0.6170(6) 0.6839(5) 0.4889(2) 0.0546(13) Uani 1 1 d .
C19 C 0.4144(7) 0.8383(7) 0.5732(3) 0.0819(18) Uani 1 1 d .
H19A H 0.4564 0.8816 0.6186 0.123 Uiso 1 1 calc R
H19B H 0.3116 0.7622 0.5690 0.123 Uiso 1 1 calc R
H19C H 0.4087 0.9059 0.5473 0.123 Uiso 1 1 calc R
C20 C 0.6517(7) 0.6057(5) 0.4348(2) 0.0671(15) Uani 1 1 d .
H20A H 0.7460 0.6005 0.4511 0.101 Uiso 1 1 calc R
H20B H 0.6643 0.6544 0.3979 0.101 Uiso 1 1 calc R
H20C H 0.5667 0.5128 0.4212 0.101 Uiso 1 1 calc R
C21 C 0.6834(6) 0.8224(5) 0.8189(2) 0.0533(13) Uani 1 1 d .
C22 C 0.6330(6) 0.7941(6) 0.8803(2) 0.0614(14) Uani 1 1 d .
C23 C 0.5891(7) 0.7762(6) 0.9306(3) 0.0736(16) Uani 1 1 d .
C24 C 0.5321(7) 0.7628(7) 0.9916(3) 0.0783(18) Uani 1 1 d .
C25 C 0.5687(8) 0.6872(7) 1.0348(3) 0.095(2) Uani 1 1 d .
H25A H 0.6299 0.6448 1.0259 0.114 Uiso 1 1 calc R
C26 C 0.5105(11) 0.6761(8) 1.0932(3) 0.120(3) Uani 1 1 d .
H26A H 0.5285 0.6214 1.1222 0.145 Uiso 1 1 calc R
C27 C 0.4278(10) 0.7451(10) 1.1075(4) 0.115(3) Uani 1 1 d .
H27A H 0.3942 0.7407 1.1471 0.138 Uiso 1 1 calc R
C28 C 0.3953(12) 0.8182(11) 1.0650(4) 0.139(3) Uani 1 1 d .
H28A H 0.3377 0.8637 1.0750 0.167 Uiso 1 1 calc R
C29 C 0.4455(10) 0.8280(9) 1.0066(4) 0.121(3) Uani 1 1 d .
H29A H 0.4207 0.8788 0.9772 0.145 Uiso 1 1 calc R
C30 C 0.4134(6) 0.7173(6) 0.7609(3) 0.0717(16) Uani 1 1 d .
H30A H 0.4009 0.6767 0.8013 0.086 Uiso 1 1 calc R
C31 C 0.3333(8) 0.5966(8) 0.7043(3) 0.113(3) Uani 1 1 d .
H31A H 0.3843 0.5384 0.7067 0.169 Uiso 1 1 calc R
H31B H 0.3385 0.6318 0.6634 0.169 Uiso 1 1 calc R
H31C H 0.2260 0.5426 0.7067 0.169 Uiso 1 1 calc R
C32 C 0.3392(8) 0.8106(8) 0.7611(4) 0.110(3) Uani 1 1 d .
H32A H 0.3925 0.8842 0.7985 0.165 Uiso 1 1 calc R
H32B H 0.2317 0.7577 0.7635 0.165 Uiso 1 1 calc R
H32C H 0.3453 0.8502 0.7214 0.165 Uiso 1 1 calc R
C33 C 0.9502(7) 0.9128(7) 0.8781(3) 0.0730(16) Uani 1 1 d .
H33A H 0.9013 0.8478 0.9076 0.088 Uiso 1 1 calc R
C34 C 1.0797(8) 0.8921(9) 0.8631(4) 0.116(3) Uani 1 1 d .
H34A H 1.0412 0.7978 0.8412 0.174 Uiso 1 1 calc R
H34B H 1.1527 0.9087 0.9033 0.174 Uiso 1 1 calc R
H34C H 1.1308 0.9562 0.8350 0.174 Uiso 1 1 calc R
C35 C 1.0072(10) 1.0608(8) 0.9135(3) 0.120(3) Uani 1 1 d .
H35A H 1.0829 1.0788 0.9530 0.180 Uiso 1 1 calc R
H35B H 0.9205 1.0708 0.9248 0.180 Uiso 1 1 calc R
H35C H 1.0543 1.1262 0.8853 0.180 Uiso 1 1 calc R
C36 C 0.1345(18) 0.5152(16) 0.8783(7) 0.258(8) Uani 1 1 d D
H36A H 0.1793 0.4644 0.8570 0.387 Uiso 1 1 calc R
H36B H 0.2090 0.6124 0.8896 0.387 Uiso 1 1 calc R
H36C H 0.0427 0.5047 0.8490 0.387 Uiso 1 1 calc R
C37 C 0.089(3) 0.4559(19) 0.9428(14) 0.351(16) Uani 1 1 d D
H37A H 0.0172 0.3566 0.9330 0.421 Uiso 1 1 calc R
H37B H 0.1809 0.4714 0.9746 0.421 Uiso 1 1 calc R
C38 C 0.0180(18) 0.5327(18) 0.9660(8) 0.247(8) Uani 1 1 d D
H38A H -0.0771 0.5143 0.9357 0.297 Uiso 1 1 calc R
H38B H 0.0881 0.6324 0.9752 0.297 Uiso 1 1 calc R

loop_
_atom_site_aniso_label
_atom_site_aniso_U_11
_atom_site_aniso_U_22
_atom_site_aniso_U_33
_atom_site_aniso_U_23
_atom_site_aniso_U_13
_atom_site_aniso_U_12
Y1 0.0641(3) 0.0463(3) 0.0432(3) 0.01714(19) 0.0253(2) 0.0336(2)
N1 0.064(3) 0.049(2) 0.051(2) 0.0236(18) 0.027(2) 0.037(2)
N2 0.058(2) 0.042(2) 0.041(2) 0.0143(16) 0.0178(19) 0.0289(19)
N3 0.048(2) 0.045(2) 0.053(2) 0.0101(18) 0.0179(19) 0.023(2)
N4 0.051(2) 0.041(2) 0.044(2) 0.0159(16) 0.0185(18) 0.0288(19)
N5 0.052(2) 0.053(2) 0.043(2) 0.0117(17) 0.0145(19) 0.031(2)
N6 0.056(2) 0.039(2) 0.044(2) 0.0143(17) 0.016(2) 0.0234(19)
N7 0.061(3) 0.061(3) 0.050(3) 0.015(2) 0.025(2) 0.032(2)
N8 0.070(3) 0.064(3) 0.043(2) 0.0185(19) 0.022(2) 0.035(2)
B1 0.064(4) 0.046(3) 0.037(3) 0.012(2) 0.022(3) 0.035(3)
C1 0.087(4) 0.045(3) 0.074(4) 0.021(3) 0.035(3) 0.034(3)
C2 0.101(5) 0.054(3) 0.064(3) 0.025(3) 0.029(3) 0.049(3)
C3 0.099(5) 0.063(4) 0.085(4) 0.025(3) 0.040(4) 0.057(4)
C4 0.144(6) 0.062(4) 0.072(4) 0.016(3) 0.048(4) 0.067(4)
C5 0.094(5) 0.051(3) 0.074(4) 0.006(3) 0.017(4) 0.040(3)
C6 0.072(3) 0.048(3) 0.057(3) 0.026(2) 0.026(3) 0.035(3)
C7 0.082(4) 0.040(3) 0.059(3) 0.019(2) 0.017(3) 0.033(3)
C8 0.061(3) 0.034(2) 0.054(3) 0.007(2) 0.010(2) 0.028(2)
C9 0.125(5) 0.065(4) 0.077(4) 0.045(3) 0.057(4) 0.053(4)
C10 0.079(4) 0.055(3) 0.073(3) 0.013(3) 0.025(3) 0.046(3)
C11 0.060(3) 0.049(3) 0.061(3) 0.015(2) 0.018(3) 0.025(3)
C12 0.057(3) 0.058(3) 0.069(3) 0.030(3) 0.024(3) 0.028(3)
C13 0.056(3) 0.052(3) 0.053(3) 0.028(2) 0.024(3) 0.033(3)
C14 0.076(4) 0.072(4) 0.080(4) 0.003(3) 0.012(3) 0.018(3)
C15 0.071(4) 0.078(4) 0.054(3) 0.029(3) 0.029(3) 0.044(3)
C16 0.048(3) 0.066(3) 0.056(3) 0.020(3) 0.013(3) 0.026(3)
C17 0.052(3) 0.067(3) 0.058(3) 0.021(3) 0.005(3) 0.029(3)
C18 0.071(4) 0.042(3) 0.043(3) 0.017(2) 0.016(3) 0.016(3)
C19 0.072(4) 0.111(5) 0.087(4) 0.027(4) 0.020(3) 0.060(4)
C20 0.089(4) 0.062(3) 0.050(3) 0.006(2) 0.011(3) 0.036(3)
C21 0.065(4) 0.055(3) 0.055(3) 0.018(2) 0.032(3) 0.034(3)
C22 0.069(4) 0.077(4) 0.051(3) 0.021(3) 0.028(3) 0.039(3)
C23 0.082(4) 0.080(4) 0.058(3) 0.018(3) 0.028(3) 0.032(3)
C24 0.088(4) 0.083(4) 0.051(3) 0.023(3) 0.025(3) 0.022(4)
C25 0.108(5) 0.106(5) 0.065(4) 0.026(4) 0.026(4) 0.039(4)
C26 0.162(8) 0.110(6) 0.060(4) 0.034(4) 0.036(5) 0.030(6)
C27 0.141(7) 0.150(8) 0.077(5) 0.032(5) 0.054(5) 0.076(6)
C28 0.190(9) 0.192(10) 0.103(6) 0.065(6) 0.092(7) 0.123(8)
C29 0.161(8) 0.168(8) 0.103(6) 0.058(5) 0.081(6) 0.115(7)
C30 0.062(4) 0.082(4) 0.067(4) 0.020(3) 0.026(3) 0.025(3)
C31 0.099(5) 0.107(6) 0.083(5) 0.000(4) 0.011(4) 0.010(4)
C32 0.083(5) 0.136(7) 0.144(7) 0.029(5) 0.056(5) 0.069(5)
C33 0.066(4) 0.094(5) 0.059(3) 0.033(3) 0.018(3) 0.032(3)
C34 0.093(5) 0.176(8) 0.106(6) 0.055(5) 0.030(5) 0.078(6)
C35 0.139(7) 0.109(6) 0.067(4) 0.009(4) -0.009(5) 0.028(5)
C36 0.237(17) 0.179(15) 0.250(17) -0.011(12) 0.046(13) 0.011(12)
C37 0.28(2) 0.169(18) 0.58(5) 0.04(2) 0.20(3) 0.059(15)
C38 0.167(14) 0.179(18) 0.31(3) 0.015(14) 0.047(15) 0.007(11)

loop_
_atom_type_symbol
_atom_type_description
_atom_type_scat_dispersion_real
_atom_type_scat_dispersion_imag
_atom_type_scat_source
C C 0.0033 0.0016 'International Tables Vol C Tables 4.2.6.8 and 6.1.1.4'
H H 0.0000 0.0000 'International Tables Vol C Tables 4.2.6.8 and 6.1.1.4'
B B 0.0013 0.0007 'International Tables Vol C Tables 4.2.6.8 and 6.1.1.4'
N N 0.0061 0.0033 'International Tables Vol C Tables 4.2.6.8 and 6.1.1.4'
Y Y -2.7962 3.5667 'International Tables Vol C Tables 4.2.6.8 and 6.1.1.4'

loop_
_geom_angle_atom_site_label_1
_geom_angle_atom_site_label_2
_geom_angle_atom_site_label_3
_geom_angle
_geom_angle_site_symmetry_1
_geom_angle_site_symmetry_3
N8 Y1 N7 56.36(15) . .
N8 Y1 N5 150.73(14) . .
N7 Y1 N5 101.51(14) . .
N8 Y1 N3 105.73(14) . .
N7 Y1 N3 153.87(14) . .
N5 Y1 N3 87.01(12) . .
N8 Y1 N1 84.58(13) . .
N7 Y1 N1 85.14(12) . .
N5 Y1 N1 73.76(12) . .
N3 Y1 N1 73.49(12) . .
N8 Y1 C5 84.95(16) . .
N7 Y1 C5 108.89(16) . .
N5 Y1 C5 122.77(15) . .
N3 Y1 C5 86.02(17) . .
N1 Y1 C5 153.44(17) . .
N8 Y1 C4 78.70(17) . .
N7 Y1 C4 81.85(17) . .
N5 Y1 C4 120.06(17) . .
N3 Y1 C4 115.38(19) . .
N1 Y1 C4 162.67(15) . .
C5 Y1 C4 29.38(18) . .
N8 Y1 C1 114.41(16) . .
N7 Y1 C1 128.63(15) . .
N5 Y1 C1 94.22(15) . .
N3 Y1 C1 74.39(15) . .
N1 Y1 C1 146.15(15) . .
C5 Y1 C1 29.82(16) . .
C4 Y1 C1 48.60(17) . .
N8 Y1 C2 127.69(15) . .
N7 Y1 C2 110.08(16) . .
N5 Y1 C2 75.29(15) . .
N3 Y1 C2 95.94(15) . .
N1 Y1 C2 147.69(14) . .
C5 Y1 C2 49.23(18) . .
C4 Y1 C2 49.06(17) . .
C1 Y1 C2 29.52(16) . .
N8 Y1 C3 103.22(16) . .
N7 Y1 C3 81.67(16) . .
N5 Y1 C3 90.63(16) . .
N3 Y1 C3 123.28(15) . .
N1 Y1 C3 157.12(18) . .
C5 Y1 C3 49.4(2) . .
C4 Y1 C3 29.90(17) . .
C1 Y1 C3 49.28(18) . .
C2 Y1 C3 30.25(15) . .
N8 Y1 C21 28.12(14) . .
N7 Y1 C21 28.35(13) . .
N5 Y1 C21 128.36(15) . .
N3 Y1 C21 132.28(14) . .
N1 Y1 C21 86.03(12) . .
C5 Y1 C21 95.95(16) . .
C4 Y1 C21 77.08(16) . .
C1 Y1 C21 124.22(15) . .
C2 Y1 C21 121.07(15) . .
C3 Y1 C21 91.06(16) . .
C6 N1 N2 105.4(4) . .
C6 N1 Y1 136.7(3) . .
N2 N1 Y1 115.5(2) . .
N1 N2 C8 111.4(3) . .
N1 N2 B1 121.5(3) . .
C8 N2 B1 127.0(4) . .
C11 N3 N4 106.4(4) . .
C11 N3 Y1 134.7(3) . .
N4 N3 Y1 109.8(3) . .
C13 N4 N3 109.4(4) . .
C13 N4 B1 126.8(4) . .
N3 N4 B1 122.3(3) . .
C16 N5 N6 105.6(4) . .
C16 N5 Y1 136.8(3) . .
N6 N5 Y1 117.6(3) . .
C18 N6 N5 108.3(4) . .
C18 N6 B1 130.2(4) . .
N5 N6 B1 121.5(4) . .
C21 N7 C30 119.7(4) . .
C21 N7 Y1 92.5(3) . .
C30 N7 Y1 147.6(3) . .
C21 N8 C33 120.4(4) . .
C21 N8 Y1 93.2(3) . .
C33 N8 Y1 146.3(3) . .
N6 B1 N2 111.7(4) . .
N6 B1 N4 112.2(4) . .
N2 B1 N4 109.7(4) . .
N6 B1 H1' 101(4) . .
N2 B1 H1' 111(4) . .
N4 B1 H1' 111(4) . .
C2 C1 C5 108.8(5) . .
C2 C1 Y1 75.5(3) . .
C5 C1 Y1 74.7(3) . .
C2 C1 H1A 125.1 . .
C5 C1 H1A 125.1 . .
Y1 C1 H1A 125.1 . .
C1 C2 C3 108.0(5) . .
C1 C2 Y1 75.0(3) . .
C3 C2 Y1 75.4(3) . .
C1 C2 H2A 125.4 . .
C3 C2 H2A 125.4 . .
Y1 C2 H2A 125.4 . .
C4 C3 C2 105.8(6) . .
C4 C3 Y1 74.1(3) . .
C2 C3 Y1 74.4(3) . .
C4 C3 H3A 126.5 . .
C2 C3 H3A 126.5 . .
Y1 C3 H3A 126.5 . .
C5 C4 C3 109.9(5) . .
C5 C4 Y1 75.0(3) . .
C3 C4 Y1 76.0(3) . .
C5 C4 H4A 124.6 . .
C3 C4 H4A 124.6 . .
Y1 C4 H4A 124.6 . .
C4 C5 C1 107.6(6) . .
C4 C5 Y1 75.6(3) . .
C1 C5 Y1 75.5(3) . .
C4 C5 H5A 125.5 . .
C1 C5 H5A 125.5 . .
Y1 C5 H5A 125.5 . .
N1 C6 C7 110.1(4) . .
N1 C6 C9 124.9(4) . .
C7 C6 C9 125.0(4) . .
C8 C7 C6 107.1(4) . .
C8 C7 H7A 126.5 . .
C6 C7 H7A 126.5 . .
N2 C8 C7 106.0(4) . .
N2 C8 C10 123.9(4) . .
C7 C8 C10 130.1(4) . .
C6 C9 H9A 109.5 . .
C6 C9 H9B 109.5 . .
H9A C9 H9B 109.5 . .
C6 C9 H9C 109.5 . .
H9A C9 H9C 109.5 . .
H9B C9 H9C 109.5 . .
C8 C10 H10A 109.5 . .
C8 C10 H10B 109.5 . .
H10A C10 H10B 109.5 . .
C8 C10 H10C 109.5 . .
H10A C10 H10C 109.5 . .
H10B C10 H10C 109.5 . .
N3 C11 C12 110.4(5) . .
N3 C11 C14 123.7(5) . .
C12 C11 C14 125.8(5) . .
C13 C12 C11 105.6(4) . .
C13 C12 H12A 127.2 . .
C11 C12 H12A 127.2 . .
N4 C13 C12 108.2(4) . .
N4 C13 C15 123.5(4) . .
C12 C13 C15 128.3(4) . .
C11 C14 H14A 109.5 . .
C11 C14 H14B 109.5 . .
H14A C14 H14B 109.5 . .
C11 C14 H14C 109.5 . .
H14A C14 H14C 109.5 . .
H14B C14 H14C 109.5 . .
C13 C15 H15A 109.5 . .
C13 C15 H15B 109.5 . .
H15A C15 H15B 109.5 . .
C13 C15 H15C 109.5 . .
H15A C15 H15C 109.5 . .
H15B C15 H15C 109.5 . .
N5 C16 C17 111.7(5) . .
N5 C16 C19 121.9(5) . .
C17 C16 C19 126.4(5) . .
C18 C17 C16 105.7(5) . .
C18 C17 H17A 127.1 . .
C16 C17 H17A 127.1 . .
N6 C18 C17 108.7(4) . .
N6 C18 C20 122.0(5) . .
C17 C18 C20 129.3(5) . .
C16 C19 H19A 109.5 . .
C16 C19 H19B 109.5 . .
H19A C19 H19B 109.5 . .
C16 C19 H19C 109.5 . .
H19A C19 H19C 109.5 . .
H19B C19 H19C 109.5 . .
C18 C20 H20A 109.5 . .
C18 C20 H20B 109.5 . .
H20A C20 H20B 109.5 . .
C18 C20 H20C 109.5 . .
H20A C20 H20C 109.5 . .
H20B C20 H20C 109.5 . .
N8 C21 N7 117.5(4) . .
N8 C21 C22 120.5(5) . .
N7 C21 C22 122.0(5) . .
N8 C21 Y1 58.7(2) . .
N7 C21 Y1 59.1(2) . .
C22 C21 Y1 175.0(4) . .
C23 C22 C21 176.6(6) . .
C22 C23 C24 175.6(7) . .
C29 C24 C25 120.1(6) . .
C29 C24 C23 120.3(6) . .
C25 C24 C23 119.6(6) . .
C24 C25 C26 117.8(8) . .
C24 C25 H25A 121.1 . .
C26 C25 H25A 121.1 . .
C27 C26 C25 120.6(8) . .
C27 C26 H26A 119.7 . .
C25 C26 H26A 119.7 . .
C28 C27 C26 120.1(7) . .
C28 C27 H27A 119.9 . .
C26 C27 H27A 119.9 . .
C27 C28 C29 121.1(8) . .
C27 C28 H28A 119.5 . .
C29 C28 H28A 119.5 . .
C28 C29 C24 120.2(8) . .
C28 C29 H29A 119.9 . .
C24 C29 H29A 119.9 . .
C32 C30 N7 114.4(5) . .
C32 C30 C31 112.6(6) . .
N7 C30 C31 109.7(5) . .
C32 C30 H30A 106.6 . .
N7 C30 H30A 106.6 . .
C31 C30 H30A 106.6 . .
C30 C31 H31A 109.5 . .
C30 C31 H31B 109.5 . .
H31A C31 H31B 109.5 . .
C30 C31 H31C 109.5 . .
H31A C31 H31C 109.5 . .
H31B C31 H31C 109.5 . .
C30 C32 H32A 109.5 . .
C30 C32 H32B 109.5 . .
H32A C32 H32B 109.5 . .
C30 C32 H32C 109.5 . .
H32A C32 H32C 109.5 . .
H32B C32 H32C 109.5 . .
C34 C33 N8 110.5(5) . .
C34 C33 C35 110.9(6) . .
N8 C33 C35 111.2(5) . .
C34 C33 H33A 108.1 . .
N8 C33 H33A 108.1 . .
C35 C33 H33A 108.1 . .
C33 C34 H34A 109.5 . .
C33 C34 H34B 109.5 . .
H34A C34 H34B 109.5 . .
C33 C34 H34C 109.5 . .
H34A C34 H34C 109.5 . .
H34B C34 H34C 109.5 . .
C33 C35 H35A 109.5 . .
C33 C35 H35B 109.5 . .
H35A C35 H35B 109.5 . .
C33 C35 H35C 109.5 . .
H35A C35 H35C 109.5 . .
H35B C35 H35C 109.5 . .
C37 C36 H36A 109.5 . .
C37 C36 H36B 109.5 . .
H36A C36 H36B 109.5 . .
C37 C36 H36C 109.5 . .
H36A C36 H36C 109.5 . .
H36B C36 H36C 109.5 . .
C38 C37 C36 103.1(19) . .
C38 C37 H37A 111.1 . .
C36 C37 H37A 111.1 . .
C38 C37 H37B 111.1 . .
C36 C37 H37B 111.1 . .
H37A C37 H37B 109.1 . .
C37 C38 C38 99(2) . 2_567
C37 C38 H38A 112.0 . .
C38 C38 H38A 112.0 2_567 .
C37 C38 H38B 112.0 . .
C38 C38 H38B 112.0 2_567 .
H38A C38 H38B 109.7 . .

loop_
_geom_bond_atom_site_label_1
_geom_bond_atom_site_label_2
_geom_bond_distance
_geom_bond_site_symmetry_2
Y1 N8 2.374(4) .
Y1 N7 2.384(4) .
Y1 N5 2.489(4) .
Y1 N3 2.509(4) .
Y1 N1 2.547(4) .
Y1 C5 2.694(5) .
Y1 C4 2.702(5) .
Y1 C1 2.705(5) .
Y1 C2 2.712(5) .
Y1 C3 2.725(5) .
Y1 C21 2.774(5) .
N1 C6 1.350(5) .
N1 N2 1.363(5) .
N2 C8 1.371(5) .
N2 B1 1.527(6) .
N3 C11 1.327(6) .
N3 N4 1.379(5) .
N4 C13 1.356(5) .
N4 B1 1.532(7) .
N5 C16 1.323(6) .
N5 N6 1.394(5) .
N6 C18 1.354(6) .
N6 B1 1.504(7) .
N7 C21 1.319(6) .
N7 C30 1.481(7) .
N8 C21 1.310(6) .
N8 C33 1.474(6) .
B1 H1' 0.76(4) .
C1 C2 1.380(8) .
C1 C5 1.389(7) .
C1 H1A 0.9800 .
C2 C3 1.419(7) .
C2 H2A 0.9800 .
C3 C4 1.400(8) .
C3 H3A 0.9800 .
C4 C5 1.368(8) .
C4 H4A 0.9800 .
C5 H5A 0.9800 .
C6 C7 1.392(6) .
C6 C9 1.478(6) .
C7 C8 1.371(6) .
C7 H7A 0.9300 .
C8 C10 1.473(6) .
C9 H9A 0.9600 .
C9 H9B 0.9600 .
C9 H9C 0.9600 .
C10 H10A 0.9600 .
C10 H10B 0.9600 .
C10 H10C 0.9600 .
C11 C12 1.401(7) .
C11 C14 1.486(7) .
C12 C13 1.367(7) .
C12 H12A 0.9300 .
C13 C15 1.496(6) .
C14 H14A 0.9600 .
C14 H14B 0.9600 .
C14 H14C 0.9600 .
C15 H15A 0.9600 .
C15 H15B 0.9600 .
C15 H15C 0.9600 .
C16 C17 1.370(7) .
C16 C19 1.508(7) .
C17 C18 1.359(7) .
C17 H17A 0.9300 .
C18 C20 1.522(7) .
C19 H19A 0.9600 .
C19 H19B 0.9600 .
C19 H19C 0.9600 .
C20 H20A 0.9600 .
C20 H20B 0.9600 .
C20 H20C 0.9600 .
C21 C22 1.447(6) .
C22 C23 1.190(7) .
C23 C24 1.455(7) .
C24 C29 1.373(9) .
C24 C25 1.374(9) .
C25 C26 1.411(9) .
C25 H25A 0.9300 .
C26 C27 1.366(11) .
C26 H26A 0.9300 .
C27 C28 1.327(10) .
C27 H27A 0.9300 .
C28 C29 1.374(9) .
C28 H28A 0.9300 .
C29 H29A 0.9300 .
C30 C32 1.480(8) .
C30 C31 1.507(8) .
C30 H30A 0.9800 .
C31 H31A 0.9600 .
C31 H31B 0.9600 .
C31 H31C 0.9600 .
C32 H32A 0.9600 .
C32 H32B 0.9600 .
C32 H32C 0.9600 .
C33 C34 1.451(8) .
C33 C35 1.520(9) .
C33 H33A 0.9800 .
C34 H34A 0.9600 .
C34 H34B 0.9600 .
C34 H34C 0.9600 .
C35 H35A 0.9600 .
C35 H35B 0.9600 .
C35 H35C 0.9600 .
C36 C37 1.58(3) .
C36 H36A 0.9600 .
C36 H36B 0.9600 .
C36 H36C 0.9600 .
C37 C38 1.398(15) .
C37 H37A 0.9700 .
C37 H37B 0.9700 .
C38 C38 1.65(3) 2_567
C38 H38A 0.9700 .
C38 H38B 0.9700 .
